data_2002674
loop_
_publ_author_name
'Szillat, H'
'Mueller-Buschbaum, Hk'

_publ_section_title
;
Ueber das Erdalkalimetall-Lanthanoid-Kupfer-Oxomolybdat (Cu0.22 Mg0.78)
Ba Nd2 Mo4 O16
;
_journal_name_full
;
Zeitschrift fuer Naturforschung, Teil B. Anorganische Chemie,
Organische Chemie (42,1987-)
;
_journal_page_first 577
_journal_page_last 580
_journal_volume 50
_journal_year 1995
_chemical_formula_structural '(Cu0.22 Mg0.78) Ba Nd2 Mo4 O16'
_chemical_formula_sum 'Ba Cu0.22 Mg0.78 Mo4 Nd2 O16'
_chemical_name_systematic
;
Copper magnesium barium neodymium molybdenum oxide (0.2/0.8/1/2/4/16)
;
_space_group_IT_number 15
_symmetry_cell_setting monoclinic
_symmetry_Int_Tables_number 15
_symmetry_space_group_name_Hall '-C 2yc'
_symmetry_space_group_name_H-M 'C 1 2/c 1'
_cell_angle_alpha 90
_cell_angle_beta 90.899(14)
_cell_angle_gamma 90
_cell_formula_units_Z 4
_cell_length_a 5.351(1)
_cell_length_b 12.891(2)
_cell_length_c 19.39098(400)
_cell_volume 1337.4
_refine_ls_R_factor_all 0.066
_cod_original_formula_sum 'Ba Cu.22 Mg.78 Mo4 Nd2 O16'
_cod_database_code 2002674

loop_
_symmetry_equiv_pos_as_xyz
x,y,z
-x,y,1/2-z
-x,-y,-z
x,-y,1/2+z
1/2+x,1/2+y,z
1/2-x,1/2+y,1/2-z
1/2-x,1/2-y,-z
1/2+x,1/2-y,1/2+z

loop_
_atom_site_aniso_label
_atom_site_aniso_U_11
_atom_site_aniso_U_12
_atom_site_aniso_U_13
_atom_site_aniso_U_22
_atom_site_aniso_U_23
_atom_site_aniso_U_33
Cu1 0.0231(3) 0. -0.0087(3) 0.0229(4) 0. 0.0233(3)
Mg1 0.0231(3) 0. -0.0087(3) 0.0229(4) 0. 0.0233(3)
Mo1 0.01450(6) 0.00078(6) 0.00118(5) 0.01405(7) 0.00013(6) 0.01259(5)
Mo2 0.01299(6) -0.00068(7) 0.00067(5) 0.01464(7) 0.00197(6) 0.01287(5)
Ba1 0.02050(8) 0. 0.00021(6) 0.01481(7) 0. 0.01834(6)
Nd1 0.00941(3) 0.00011(4) 0.00070(2) 0.00818(3) -0.00095(4) 0.01043(3)
O1 0.0140(6) 0.0058(7) 0.0057(5) 0.0324(9) 0.0084(6) 0.0192(6)
O2 0.0138(6) -0.0080(7) 0.0030(5) 0.0380(9) -0.0092(6) 0.0160(5)
O3 0.0085(6) -0.0071(6) 0.0020(4) 0.0330(8) -0.0183(5) 0.0175(5)
O4 0.0143(6) 0.0081(6) -0.0020(5) 0.0182(7) -0.0036(5) 0.0200(5)
O5 0.0324(8) 0.0096(6) 0.0117(5) 0.0113(6) -0.0135(5) 0.0207(5)
O6 0.0350(8) -0.0104(7) 0.0024(5) 0.0169(6) 0.0155(5) 0.0169(5)
O7 0.0282(8) -0.0151(6) -0.0031(6) 0.0253(7) 0.0242(5) 0.0255(6)
O8 0.0330(9) -0.0066(7) -0.0031(6) 0.0264(8) 0.0198(5) 0.0226(6)

loop_
_atom_site_label
_atom_site_type_symbol
_atom_site_symmetry_multiplicity
_atom_site_Wyckoff_symbol
_atom_site_fract_x
_atom_site_fract_y
_atom_site_fract_z
_atom_site_occupancy
_atom_site_attached_hydrogens
_atom_site_calc_flag
Cu1 Cu2+ 4 e 0.5 0.1924(1) 0.25 0.22 0 d
Mg1 Mg2+ 4 e 0.5 0.1924(1) 0.25 0.78 0 d
Mo1 Mo6+ 8 f 0.5074(1) 0.0591(1) 0.0932(1) 1. 0 d
Mo2 Mo6+ 8 f 0.9954(1) 0.2630(1) 0.1523(1) 1. 0 d
Ba1 Ba2+ 4 e 0. 0.0286(1) 0.75 1. 0 d
Nd1 Nd3+ 8 f 0.9988(1) 0.8529(1) 0.0336(1) 1. 0 d
O1 O2- 8 f 0.7473(3) 0.3560(2) 0.1391(1) 1. 0 d
O2 O2- 8 f 0.2552(3) 0.0182(2) 0.0374(1) 1. 0 d
O3 O2- 8 f 0.1517(3) 0.2421(1) 0.0711(1) 1. 0 d
O4 O2- 8 f 0.6460(3) 0.1707(1) 0.0496(1) 1. 0 d
O5 O2- 8 f 0.7304(3) 0.9618(2) 0.1058(1) 1. 0 d
O6 O2- 8 f 0.8679(4) 0.1468(2) 0.1808(1) 1. 0 d
O7 O2- 8 f 0.3767(3) 0.0874(1) 0.1716(1) 1. 0 d
O8 O2- 8 f 0.2204(4) 0.3084(1) 0.2117(1) 1. 0 d

loop_
_atom_type_symbol
_atom_type_oxidation_number
Cu2+ 2.000
Mg2+ 2.000
Mo6+ 5.500
Ba2+ 2.000
Nd3+ 3.000
O2- -2.000
